data_2023379
loop_
_publ_author_name
'Upmann, Daniel'
'Jones, Peter G.'

_publ_section_title
;
 Crystal structures of six complexes of phosphane chalcogenides R 1 R 2 R
 3PE (R = tert-butyl or isopropyl, E = S or Se) with the metal halides MX
 2 (M = Pd or Pt, X = Cl or Br), two halochalcogenylphosphonium
 derivatives ( t Bu2 iPrPEBr)2[Pd2Br6] and one hydrolysis product
;
_journal_coeditor_code YZ2063
_journal_issue 3
_journal_name_full 'Acta Crystallographica Section E Crystallographic Communications'
_journal_paper_doi 10.1107/S2056989025000805
_journal_volume 81
_journal_year 2025
_chemical_formula_iupac '(C11 H25 Br P S2)2 [Pd2 Br6]'
_chemical_formula_moiety '2(C11 H25 Br P Se +), Pd2 Br6 2-'
_chemical_formula_sum 'C22 H50 Br8 P2 Pd2 Se2'
_chemical_formula_weight 1386.56
_chemical_name_systematic
;
(Bromoselanyl)di-<i>tert</i>-butylisopropylphosphanium
di-\m-bromido-bis[dibromidopalladium(II)]
;
_space_group_crystal_system monoclinic
_space_group_IT_number 15
_space_group_name_Hall '-C 2yc'
_space_group_name_H-M_alt 'C 1 2/c 1'
_atom_sites_solution_hydrogens geom
_atom_sites_solution_primary direct
_atom_sites_solution_secondary difmap
_audit_creation_method SHELXL2019/3
_cell_angle_alpha 90
_cell_angle_beta 125.957(5)
_cell_angle_gamma 90
_cell_formula_units_Z 4
_cell_length_a 19.3550(6)
_cell_length_b 14.8165(2)
_cell_length_c 16.3047(5)
_cell_measurement_reflns_used 7808
_cell_measurement_temperature 100(2)
_cell_measurement_theta_max 30.8018
_cell_measurement_theta_min 2.5948
_cell_volume 3784.8(3)
_computing_cell_refinement
;
CrysAlisPro, Version 1.171.35.11 (Rigaku OD, 2012)
;
_computing_data_collection
;
CrysAlisPro, Version 1.171.35.11 (Rigaku OD, 2012)
;
_computing_data_reduction
;
CrysAlisPro, Version 1.171.35.11 (Rigaku OD, 2012)
;
_computing_molecular_graphics
;
Bruker XP, Version 5.1 (Bruker, 1998)
;
_computing_publication_material
;
publCIF (Westrip, 2010)
;
_computing_structure_refinement
;
<i>SHELXL2019/3</i> (Sheldrick, 2015)
;
_computing_structure_solution
;
SHELXS-97 (Sheldrick, 2008)
;
_diffrn_ambient_temperature 100(2)
_diffrn_detector_area_resol_mean 16.1419
_diffrn_measured_fraction_theta_full 0.986
_diffrn_measured_fraction_theta_max 0.942
_diffrn_measurement_device_type 'Oxford Diffraction Xcalibur, Eos'
_diffrn_measurement_method '\w scans'
_diffrn_radiation_monochromator graphite
_diffrn_radiation_type MoK\a
_diffrn_radiation_wavelength 0.71073
_diffrn_reflns_av_R_equivalents 0.0737
_diffrn_reflns_av_unetI/netI 0.0456
_diffrn_reflns_limit_h_max 27
_diffrn_reflns_limit_h_min -26
_diffrn_reflns_limit_k_max 21
_diffrn_reflns_limit_k_min -20
_diffrn_reflns_limit_l_max 23
_diffrn_reflns_limit_l_min -23
_diffrn_reflns_number 51432
_diffrn_reflns_theta_full 30.000
_diffrn_reflns_theta_max 30.871
_diffrn_reflns_theta_min 2.600
_diffrn_source 'Enhance (Mo) X-ray Source'
_exptl_absorpt_coefficient_mu 11.419
_exptl_absorpt_correction_T_max 1.00000
_exptl_absorpt_correction_T_min 0.32647
_exptl_absorpt_correction_type multi-scan
_exptl_absorpt_process_details
;
(CrysAlisPro; Rigaku OD, 2012)
;
_exptl_crystal_colour red
_exptl_crystal_density_diffrn 2.433
_exptl_crystal_density_method 'not measured'
_exptl_crystal_description prism
_exptl_crystal_F_000 2608
_exptl_crystal_size_max 0.2
_exptl_crystal_size_mid 0.06
_exptl_crystal_size_min 0.02
_refine_diff_density_max 0.969
_refine_diff_density_min -1.020
_refine_ls_extinction_method none
_refine_ls_goodness_of_fit_ref 1.037
_refine_ls_hydrogen_treatment constr
_refine_ls_matrix_type full
_refine_ls_number_parameters 172
_refine_ls_number_reflns 5622
_refine_ls_number_restraints 0
_refine_ls_restrained_S_all 1.037
_refine_ls_R_factor_all 0.0507
_refine_ls_R_factor_gt 0.0312
_refine_ls_shift/su_max 0.002
_refine_ls_shift/su_mean 0.000
_refine_ls_structure_factor_coef Fsqd
_refine_ls_weighting_details 'w=1/[\s^2^(Fo^2^)+(0.0187P)^2^] where P=(Fo^2^+2Fc^2^)/3'
_refine_ls_weighting_scheme calc
_refine_ls_wR_factor_gt 0.0521
_refine_ls_wR_factor_ref 0.0565
_reflns_number_gt 4433
_reflns_number_total 5622
_reflns_threshold_expression 'I > 2\s(I)'
_cod_data_source_file yz2063.cif
_cod_data_source_block 8
_cod_original_sg_symbol_H-M 'C 2/c'
_cod_database_code 2023379
_shelx_space_group_comment
;
The symmetry employed for this shelxl refinement is uniquely defined
by the following loop, which should always be used as a source of
symmetry information in preference to the above space-group names.
They are only intended as comments.
;
_shelx_estimated_absorpt_t_min 0.209
_shelx_estimated_absorpt_t_max 0.804

loop_
_space_group_symop_operation_xyz
'x, y, z'
'-x, y, -z+1/2'
'x+1/2, y+1/2, z'
'-x+1/2, y+1/2, -z+1/2'
'-x, -y, -z'
'x, -y, z-1/2'
'-x+1/2, -y+1/2, -z'
'x+1/2, -y+1/2, z-1/2'

loop_
_atom_site_type_symbol
_atom_site_label
_atom_site_fract_x
_atom_site_fract_y
_atom_site_fract_z
_atom_site_U_iso_or_equiv
_atom_site_adp_type
_atom_site_calc_flag
_atom_site_occupancy
_atom_site_disorder_assembly
_atom_site_disorder_group
P P1 0.22849(5) 0.77872(5) 0.24438(6) 0.00853(16) Uani d 1 . .
Se Se1 0.16673(2) 0.87965(2) 0.11698(2) 0.01074(7) Uani d 1 . .
Br Br1 0.28206(2) 0.91565(2) 0.11317(2) 0.01416(8) Uani d 1 . .
C C1 0.13164(18) 0.7218(2) 0.2202(2) 0.0114(6) Uani d 1 . .
C C11 0.1540(2) 0.6693(2) 0.3137(2) 0.0195(7) Uani d 1 . .
H H11A 0.171302 0.711590 0.368829 0.029 Uiso calc 1 . .
H H11B 0.201090 0.627609 0.334906 0.029 Uiso calc 1 . .
H H11C 0.104049 0.635007 0.297163 0.029 Uiso calc 1 . .
C C12 0.09563(19) 0.6565(2) 0.1310(2) 0.0145(7) Uani d 1 . .
H H12A 0.043484 0.628429 0.115900 0.022 Uiso calc 1 . .
H H12B 0.137963 0.609596 0.148605 0.022 Uiso calc 1 . .
H H12C 0.082397 0.689711 0.071368 0.022 Uiso calc 1 . .
C C13 0.06286(19) 0.7918(2) 0.1920(2) 0.0154(7) Uani d 1 . .
H H13A 0.013385 0.761667 0.182044 0.023 Uiso calc 1 . .
H H13B 0.045404 0.822396 0.129251 0.023 Uiso calc 1 . .
H H13C 0.085754 0.836281 0.246658 0.023 Uiso calc 1 . .
C C2 0.29749(19) 0.7020(2) 0.2326(2) 0.0119(6) Uani d 1 . .
H H2 0.351708 0.735864 0.260464 0.014 Uiso calc 1 . .
C C21 0.2632(2) 0.6766(2) 0.1232(2) 0.0164(7) Uani d 1 . .
H H21A 0.308543 0.647598 0.122918 0.025 Uiso calc 1 . .
H H21B 0.244019 0.731244 0.081387 0.025 Uiso calc 1 . .
H H21C 0.215056 0.634815 0.095559 0.025 Uiso calc 1 . .
C C22 0.3232(2) 0.6161(2) 0.2967(2) 0.0180(7) Uani d 1 . .
H H22A 0.273840 0.575778 0.266646 0.027 Uiso calc 1 . .
H H22B 0.343204 0.632082 0.365724 0.027 Uiso calc 1 . .
H H22C 0.369143 0.585433 0.298861 0.027 Uiso calc 1 . .
C C3 0.29514(19) 0.8399(2) 0.3681(2) 0.0121(6) Uani d 1 . .
C C31 0.2387(2) 0.8964(2) 0.3853(2) 0.0167(7) Uani d 1 . .
H H31A 0.205657 0.856415 0.398084 0.025 Uiso calc 1 . .
H H31B 0.199669 0.933141 0.325067 0.025 Uiso calc 1 . .
H H31C 0.274628 0.936049 0.443940 0.025 Uiso calc 1 . .
C C32 0.3559(2) 0.9036(2) 0.3639(2) 0.0160(7) Uani d 1 . .
H H32A 0.322466 0.947762 0.309403 0.024 Uiso calc 1 . .
H H32B 0.391368 0.868362 0.350777 0.024 Uiso calc 1 . .
H H32C 0.392649 0.935251 0.428725 0.024 Uiso calc 1 . .
C C33 0.3513(2) 0.7756(2) 0.4582(2) 0.0201(8) Uani d 1 . .
H H33A 0.381125 0.810013 0.521590 0.030 Uiso calc 1 . .
H H33B 0.393280 0.746527 0.451519 0.030 Uiso calc 1 . .
H H33C 0.315400 0.729465 0.458823 0.030 Uiso calc 1 . .
Pd Pd1 0.500000 0.86021(2) 0.250000 0.00908(7) Uani d 1 . .
Pd Pd2 0.500000 0.61741(2) 0.250000 0.01122(8) Uani d 1 . .
Br Br2 0.44677(2) 0.97324(2) 0.11858(2) 0.01413(7) Uani d 1 . .
Br Br3 0.45642(2) 0.73949(2) 0.12672(2) 0.01349(7) Uani d 1 . .
Br Br4 0.45006(2) 0.50442(2) 0.11976(3) 0.01982(8) Uani d 1 . .

loop_
_atom_site_aniso_label
_atom_site_aniso_U_11
_atom_site_aniso_U_22
_atom_site_aniso_U_33
_atom_site_aniso_U_12
_atom_site_aniso_U_13
_atom_site_aniso_U_23
P1 0.0104(4) 0.0066(4) 0.0094(4) 0.0001(3) 0.0062(3) 0.0001(3)
Se1 0.01218(15) 0.00876(16) 0.01024(15) -0.00039(12) 0.00600(13) 0.00079(12)
Br1 0.01752(16) 0.01363(17) 0.01470(16) -0.00296(13) 0.01135(14) -0.00010(13)
C1 0.0094(14) 0.0096(16) 0.0147(16) -0.0003(12) 0.0068(13) 0.0013(12)
C11 0.0223(18) 0.0178(19) 0.0210(18) 0.0002(14) 0.0142(16) 0.0059(14)
C12 0.0120(16) 0.0117(17) 0.0179(17) -0.0019(12) 0.0077(14) -0.0014(13)
C13 0.0136(16) 0.0163(18) 0.0155(17) 0.0002(13) 0.0081(14) 0.0000(13)
C2 0.0115(15) 0.0105(16) 0.0147(16) -0.0001(12) 0.0083(13) -0.0029(12)
C21 0.0205(17) 0.0141(18) 0.0214(18) 0.0018(13) 0.0161(15) -0.0031(14)
C22 0.0181(17) 0.0145(18) 0.0221(18) 0.0049(13) 0.0123(15) 0.0060(14)
C3 0.0132(16) 0.0124(17) 0.0101(15) -0.0019(12) 0.0064(13) -0.0018(12)
C31 0.0175(17) 0.0179(19) 0.0161(17) -0.0039(13) 0.0106(15) -0.0057(13)
C32 0.0177(17) 0.0160(18) 0.0150(17) -0.0059(13) 0.0101(14) -0.0061(13)
C33 0.0200(18) 0.022(2) 0.0098(16) 0.0001(14) 0.0042(14) 0.0014(14)
Pd1 0.01055(16) 0.00756(17) 0.00919(16) 0.000 0.00583(14) 0.000
Pd2 0.01087(16) 0.00836(17) 0.01348(17) 0.000 0.00661(14) 0.000
Br2 0.01631(16) 0.01205(17) 0.01485(16) 0.00145(12) 0.00962(13) 0.00405(12)
Br3 0.01799(16) 0.01008(16) 0.01034(15) -0.00096(12) 0.00716(13) -0.00139(12)
Br4 0.02289(18) 0.01048(17) 0.01998(18) 0.00065(13) 0.00918(15) -0.00316(13)

loop_
_atom_type_symbol
_atom_type_description
_atom_type_scat_dispersion_real
_atom_type_scat_dispersion_imag
_atom_type_scat_source
C C 0.0033 0.0016 'International Tables Vol C Tables 4.2.6.8 and 6.1.1.4'
H H 0.0000 0.0000 'International Tables Vol C Tables 4.2.6.8 and 6.1.1.4'
P P 0.1023 0.0942 'International Tables Vol C Tables 4.2.6.8 and 6.1.1.4'
Se Se -0.0929 2.2259 'International Tables Vol C Tables 4.2.6.8 and 6.1.1.4'
Br Br -0.2901 2.4595 'International Tables Vol C Tables 4.2.6.8 and 6.1.1.4'
Pd Pd -0.9988 1.0072 'International Tables Vol C Tables 4.2.6.8 and 6.1.1.4'

loop_
_geom_angle_atom_site_label_1
_geom_angle_atom_site_label_2
_geom_angle_atom_site_label_3
_geom_angle_site_symmetry_1
_geom_angle_site_symmetry_3
_geom_angle
_geom_angle_publ_flag
C2 P1 C3 . . 109.11(14) ?
C2 P1 C1 . . 113.31(14) ?
C3 P1 C1 . . 114.58(14) ?
C2 P1 Se1 . . 109.72(10) y
C3 P1 Se1 . . 109.24(10) y
C1 P1 Se1 . . 100.47(10) y
P1 Se1 Br1 . . 100.30(2) y
Se1 Br1 Br2 . . 176.810(16) y
C11 C1 C13 . . 109.4(3) ?
C11 C1 C12 . . 109.3(3) ?
C13 C1 C12 . . 108.2(2) ?
C11 C1 P1 . . 110.9(2) ?
C13 C1 P1 . . 110.1(2) ?
C12 C1 P1 . . 108.9(2) ?
C1 C11 H11A . . 109.5 ?
C1 C11 H11B . . 109.5 ?
H11A C11 H11B . . 109.5 ?
C1 C11 H11C . . 109.5 ?
H11A C11 H11C . . 109.5 ?
H11B C11 H11C . . 109.5 ?
C1 C12 H12A . . 109.5 ?
C1 C12 H12B . . 109.5 ?
H12A C12 H12B . . 109.5 ?
C1 C12 H12C . . 109.5 ?
H12A C12 H12C . . 109.5 ?
H12B C12 H12C . . 109.5 ?
C1 C13 H13A . . 109.5 ?
C1 C13 H13B . . 109.5 ?
H13A C13 H13B . . 109.5 ?
C1 C13 H13C . . 109.5 ?
H13A C13 H13C . . 109.5 ?
H13B C13 H13C . . 109.5 ?
C22 C2 C21 . . 109.5(3) ?
C22 C2 P1 . . 113.9(2) ?
C21 C2 P1 . . 115.1(2) ?
C22 C2 H2 . . 105.8 ?
C21 C2 H2 . . 105.8 ?
P1 C2 H2 . . 105.8 ?
C2 C21 H21A . . 109.5 ?
C2 C21 H21B . . 109.5 ?
H21A C21 H21B . . 109.5 ?
C2 C21 H21C . . 109.5 ?
H21A C21 H21C . . 109.5 ?
H21B C21 H21C . . 109.5 ?
C2 C22 H22A . . 109.5 ?
C2 C22 H22B . . 109.5 ?
H22A C22 H22B . . 109.5 ?
C2 C22 H22C . . 109.5 ?
H22A C22 H22C . . 109.5 ?
H22B C22 H22C . . 109.5 ?
C31 C3 C33 . . 110.1(3) ?
C31 C3 C32 . . 108.6(3) ?
C33 C3 C32 . . 106.9(3) ?
C31 C3 P1 . . 110.4(2) ?
C33 C3 P1 . . 112.5(2) ?
C32 C3 P1 . . 108.0(2) ?
C3 C31 H31A . . 109.5 ?
C3 C31 H31B . . 109.5 ?
H31A C31 H31B . . 109.5 ?
C3 C31 H31C . . 109.5 ?
H31A C31 H31C . . 109.5 ?
H31B C31 H31C . . 109.5 ?
C3 C32 H32A . . 109.5 ?
C3 C32 H32B . . 109.5 ?
H32A C32 H32B . . 109.5 ?
C3 C32 H32C . . 109.5 ?
H32A C32 H32C . . 109.5 ?
H32B C32 H32C . . 109.5 ?
C3 C33 H33A . . 109.5 ?
C3 C33 H33B . . 109.5 ?
H33A C33 H33B . . 109.5 ?
C3 C33 H33C . . 109.5 ?
H33A C33 H33C . . 109.5 ?
H33B C33 H33C . . 109.5 ?
Br2 Pd1 Br2 . 2_655 92.495(19) y
Br2 Pd1 Br3 . . 90.936(11) y
Br2 Pd1 Br3 2_655 . 175.531(13) ?
Br2 Pd1 Br3 . 2_655 175.531(13) y
Br2 Pd1 Br3 2_655 2_655 90.936(11) ?
Br3 Pd1 Br3 . 2_655 85.785(18) y
Br4 Pd2 Br4 2_655 . 92.26(2) y
Br4 Pd2 Br3 2_655 2_655 91.326(11) ?
Br4 Pd2 Br3 . 2_655 176.053(14) y
Br4 Pd2 Br3 2_655 . 176.054(14) ?
Br4 Pd2 Br3 . . 91.324(11) y
Br3 Pd2 Br3 2_655 . 85.139(18) y
Pd1 Br2 Br1 . . 75.133(10) y
Pd1 Br3 Pd2 . . 94.538(13) y

loop_
_geom_bond_atom_site_label_1
_geom_bond_atom_site_label_2
_geom_bond_site_symmetry_2
_geom_bond_distance
_geom_bond_publ_flag
P1 C2 . 1.848(3) ?
P1 C3 . 1.870(3) ?
P1 C1 . 1.875(3) ?
P1 Se1 . 2.2505(8) y
Se1 Br1 . 2.3310(4) y
Br1 Br2 . 3.2510(5) y
C1 C11 . 1.529(4) ?
C1 C13 . 1.530(4) ?
C1 C12 . 1.532(4) ?
C11 H11A . 0.9800 ?
C11 H11B . 0.9800 ?
C11 H11C . 0.9800 ?
C12 H12A . 0.9800 ?
C12 H12B . 0.9800 ?
C12 H12C . 0.9800 ?
C13 H13A . 0.9800 ?
C13 H13B . 0.9800 ?
C13 H13C . 0.9800 ?
C2 C22 . 1.533(4) ?
C2 C21 . 1.541(4) ?
C2 H2 . 1.0000 ?
C21 H21A . 0.9800 ?
C21 H21B . 0.9800 ?
C21 H21C . 0.9800 ?
C22 H22A . 0.9800 ?
C22 H22B . 0.9800 ?
C22 H22C . 0.9800 ?
C3 C31 . 1.528(4) ?
C3 C33 . 1.540(4) ?
C3 C32 . 1.542(4) ?
C31 H31A . 0.9800 ?
C31 H31B . 0.9800 ?
C31 H31C . 0.9800 ?
C32 H32A . 0.9800 ?
C32 H32B . 0.9800 ?
C32 H32C . 0.9800 ?
C33 H33A . 0.9800 ?
C33 H33B . 0.9800 ?
C33 H33C . 0.9800 ?
Pd1 Br2 . 2.4218(4) y
Pd1 Br2 2_655 2.4218(4) ?
Pd1 Br3 . 2.4413(4) y
Pd1 Br3 2_655 2.4413(4) ?
Pd2 Br4 2_655 2.4157(4) ?
Pd2 Br4 . 2.4157(4) y
Pd2 Br3 2_655 2.4562(4) ?
Pd2 Br3 . 2.4562(4) y

loop_
_geom_hbond_atom_site_label_D
_geom_hbond_atom_site_label_H
_geom_hbond_atom_site_label_A
_geom_hbond_site_symmetry_A
_geom_hbond_distance_DH
_geom_hbond_distance_HA
_geom_hbond_distance_DA
_geom_hbond_angle_DHA
_geom_hbond_publ_flag
C12 H12C Se1 . 0.98 3.12 3.640(3) 114.9 yes
C13 H13B Se1 . 0.98 2.61 3.181(3) 117.1 yes
C21 H21A Br3 . 0.98 3.14 3.822(3) 128.3 yes
C21 H21B Se1 . 0.98 2.90 3.511(3) 121.0 yes
C21 H21B Br1 . 0.98 2.80 3.574(3) 136.6 yes
C31 H31B Se1 . 0.98 3.16 3.740(3) 119.2 yes
C32 H32A Se1 . 0.98 2.97 3.526(3) 116.8 yes
C32 H32A Br1 . 0.98 2.85 3.452(3) 120.3 yes
C12 H12A Br2 3_445 0.98 2.98 3.877(3) 152.4 yes
C12 H12C Br3 7_565 0.98 3.04 4.009(3) 169.9 yes
C2 H2 Br3 2_655 1.00 3.03 3.928(3) 150.6 yes
C32 H32C Br2 6_576 0.98 2.95 3.885(3) 159.6 yes

loop_
_geom_torsion_atom_site_label_1
_geom_torsion_atom_site_label_2
_geom_torsion_atom_site_label_3
_geom_torsion_atom_site_label_4
_geom_torsion_site_symmetry_1
_geom_torsion_site_symmetry_2
_geom_torsion_site_symmetry_3
_geom_torsion_site_symmetry_4
_geom_torsion
_geom_torsion_publ_flag
C2 P1 Se1 Br1 . . . . -42.39(11) ?
C3 P1 Se1 Br1 . . . . 77.19(11) ?
C1 P1 Se1 Br1 . . . . -161.98(10) ?
C2 P1 C1 C11 . . . . 80.0(2) ?
C3 P1 C1 C11 . . . . -46.1(3) ?
Se1 P1 C1 C11 . . . . -163.1(2) ?
C2 P1 C1 C13 . . . . -158.8(2) ?
C3 P1 C1 C13 . . . . 75.1(2) ?
Se1 P1 C1 C13 . . . . -41.9(2) ?
C2 P1 C1 C12 . . . . -40.3(2) ?
C3 P1 C1 C12 . . . . -166.4(2) ?
Se1 P1 C1 C12 . . . . 76.6(2) ?
C3 P1 C2 C22 . . . . 76.0(3) ?
C1 P1 C2 C22 . . . . -52.9(3) ?
Se1 P1 C2 C22 . . . . -164.30(19) ?
C3 P1 C2 C21 . . . . -156.3(2) ?
C1 P1 C2 C21 . . . . 74.7(3) ?
Se1 P1 C2 C21 . . . . -36.6(2) ?
C2 P1 C3 C31 . . . . -174.0(2) ?
C1 P1 C3 C31 . . . . -45.8(3) ?
Se1 P1 C3 C31 . . . . 66.0(2) ?
C2 P1 C3 C33 . . . . -50.5(3) ?
C1 P1 C3 C33 . . . . 77.8(3) ?
Se1 P1 C3 C33 . . . . -170.4(2) ?
C2 P1 C3 C32 . . . . 67.3(2) ?
C1 P1 C3 C32 . . . . -164.4(2) ?
Se1 P1 C3 C32 . . . . -52.6(2) ?
